data_1516983
loop_
_publ_author_name
'Takahiko Ogawa'
'Koji Koike'
'Jun Matsumoto'
'Yuji Kajita'
'Hideki Masuda'

_publ_section_title
;
 Synthesis and characterization of tricarbonyl-molybdenum complexes
 bearing monoaza-trithia-macrocyclic ligands
;
_journal_name_full
;
Inorganica Chimica Acta
;
_journal_page_first 101
_journal_page_last 106
_journal_volume 401
_journal_year 2013
_chemical_formula_moiety 'C17 H22 Mo N2 O3 S3'
_chemical_formula_sum 'C17 H22 Mo N2 O3 S3'
_chemical_formula_weight 494.49
_space_group_IT_number 14
_symmetry_cell_setting monoclinic
_symmetry_Int_Tables_number 14
_symmetry_space_group_name_Hall '-P 2ybc'
_symmetry_space_group_name_H-M 'P 1 21/c 1'
_atom_sites_solution_hydrogens geom
_atom_sites_solution_primary direct
_atom_sites_solution_secondary difmap
_cell_angle_alpha 90.0000
_cell_angle_beta 104.630(3)
_cell_angle_gamma 90.0000
_cell_formula_units_Z 4
_cell_length_a 19.1121(8)
_cell_length_b 8.2591(3)
_cell_length_c 12.8459(5)
_cell_measurement_reflns_used 6049
_cell_measurement_temperature 173
_cell_measurement_theta_max 27.48
_cell_measurement_theta_min 3.06
_cell_volume 1961.96(14)
_computing_cell_refinement CrystalClear
_computing_data_collection 'CrystalClear (Rigaku/MSC Inc., 2006)'
_computing_data_reduction CrystalClear
_computing_molecular_graphics 'CrystalStructure 4.0'
_computing_publication_material 'CrystalStructure 4.0 (Rigaku, 2010)'
_computing_structure_refinement 'SHELXL97 (Sheldrick, 2008)'
_computing_structure_solution 'SHELXS97 (Sheldrick, 2008)'
_diffrn_ambient_temperature 173
_diffrn_detector_area_resol_mean 7.314
_diffrn_measured_fraction_theta_full 0.995
_diffrn_measured_fraction_theta_max 0.995
_diffrn_measurement_device_type 'Rigaku Mercury70'
_diffrn_measurement_method \w
_diffrn_radiation_type 'Mo K\a'
_diffrn_radiation_wavelength 0.71070
_diffrn_reflns_av_R_equivalents 0.0161
_diffrn_reflns_limit_h_max 24
_diffrn_reflns_limit_h_min -20
_diffrn_reflns_limit_k_max 10
_diffrn_reflns_limit_k_min -10
_diffrn_reflns_limit_l_max 16
_diffrn_reflns_limit_l_min -16
_diffrn_reflns_number 14850
_diffrn_reflns_theta_full 27.50
_diffrn_reflns_theta_max 27.50
_diffrn_standards_number 0
_exptl_absorpt_coefficient_mu 1.006
_exptl_absorpt_correction_T_max 0.818
_exptl_absorpt_correction_T_min 0.730
_exptl_absorpt_correction_type numerical
_exptl_absorpt_process_details 'NUMABS (Rigaku, 1999)'
_exptl_crystal_colour yellow
_exptl_crystal_density_diffrn 1.674
_exptl_crystal_density_method 'not measured'
_exptl_crystal_description block
_exptl_crystal_F_000 1008.00
_exptl_crystal_size_max 0.300
_exptl_crystal_size_mid 0.300
_exptl_crystal_size_min 0.200
_refine_diff_density_max 0.670
_refine_diff_density_min -0.410
_refine_ls_extinction_method none
_refine_ls_goodness_of_fit_ref 1.090
_refine_ls_hydrogen_treatment constr
_refine_ls_number_parameters 235
_refine_ls_number_reflns 4494
_refine_ls_number_restraints 0
_refine_ls_R_factor_gt 0.0212
_refine_ls_shift/su_max 0.002
_refine_ls_structure_factor_coef Fsqd
_refine_ls_weighting_details 'w = 1/[\s^2^(Fo^2^)+(0.0295P)^2^+0.7519P] where P=(Fo^2^+2Fc^2^)/3'
_refine_ls_weighting_scheme calc
_refine_ls_wR_factor_ref 0.0551
_reflns_number_gt 4096
_reflns_number_total 4494
_reflns_threshold_expression F^2^>2.0\s(F^2^)
_cod_data_source_file ICA-2013-401-101-106-1.cif
_cod_data_source_block 1Py
_cod_original_cell_volume 1961.97(14)
_cod_database_code 1516983

loop_
_symmetry_equiv_pos_site_id
_symmetry_equiv_pos_as_xyz
1 +X,+Y,+Z
2 -X,1/2+Y,1/2-Z
3 -X,-Y,-Z
4 +X,1/2-Y,1/2+Z

loop_
_atom_site_label
_atom_site_type_symbol
_atom_site_fract_x
_atom_site_fract_y
_atom_site_fract_z
_atom_site_U_iso_or_equiv
_atom_site_adp_type
_atom_site_occupancy
_atom_site_symmetry_multiplicity
_atom_site_calc_flag
_atom_site_refinement_flags
Mo1 Mo 0.296838(7) 0.341398(15) 0.927195(10) 0.01714(5) Uani 1.0 4 d .
S1 S 0.24542(2) 0.54424(5) 1.04306(3) 0.02058(8) Uani 1.0 4 d .
S2 S 0.05518(2) 0.54523(5) 0.87428(4) 0.02711(10) Uani 1.0 4 d .
S3 S 0.08219(2) 0.56886(5) 0.62788(3) 0.02573(9) Uani 1.0 4 d .
O1 O 0.17503(7) 0.08416(15) 0.85777(12) 0.0367(3) Uani 1.0 4 d .
O2 O 0.36275(7) 0.12279(17) 0.78014(10) 0.0342(3) Uani 1.0 4 d .
O3 O 0.37642(8) 0.09007(18) 1.09475(11) 0.0404(4) Uani 1.0 4 d .
N1 N 0.26634(7) 0.56090(15) 0.80463(10) 0.0181(3) Uani 1.0 4 d .
N2 N 0.38497(7) 0.53015(16) 0.97964(10) 0.0206(3) Uani 1.0 4 d .
C1 C 0.21899(9) 0.1852(2) 0.88448(14) 0.0238(4) Uani 1.0 4 d .
C2 C 0.33925(9) 0.2114(2) 0.83327(13) 0.0221(3) Uani 1.0 4 d .
C3 C 0.34391(9) 0.1852(2) 1.03480(14) 0.0246(4) Uani 1.0 4 d .
C4 C 0.22101(9) 0.68814(19) 0.83774(12) 0.0206(3) Uani 1.0 4 d .
C5 C 0.23807(9) 0.72377(18) 0.95747(12) 0.0214(3) Uani 1.0 4 d .
C6 C 0.15652(9) 0.5125(2) 1.06827(13) 0.0251(4) Uani 1.0 4 d .
C7 C 0.10002(9) 0.4173(2) 0.98592(14) 0.0257(4) Uani 1.0 4 d .
C8 C 0.01953(11) 0.3945(3) 0.77140(15) 0.0321(4) Uani 1.0 4 d .
C9 C 0.00673(10) 0.4620(3) 0.65767(14) 0.0295(4) Uani 1.0 4 d .
C10 C 0.15641(9) 0.4308(2) 0.68005(14) 0.0269(4) Uani 1.0 4 d .
C11 C 0.22988(9) 0.5108(2) 0.69173(12) 0.0235(4) Uani 1.0 4 d .
C12 C 0.33762(9) 0.6292(2) 0.79928(13) 0.0236(4) Uani 1.0 4 d .
C13 C 0.38844(9) 0.64779(19) 0.90862(13) 0.0215(4) Uani 1.0 4 d .
C14 C 0.43738(10) 0.7747(2) 0.93360(15) 0.0286(4) Uani 1.0 4 d .
C15 C 0.48429(10) 0.7806(3) 1.03489(16) 0.0332(4) Uani 1.0 4 d .
C16 C 0.48040(10) 0.6615(2) 1.10900(15) 0.0301(4) Uani 1.0 4 d .
C17 C 0.43021(9) 0.5388(2) 1.07893(13) 0.0244(4) Uani 1.0 4 d .
H4A H 0.1697 0.6548 0.8135 0.0247 Uiso 1.0 4 calc R
H4B H 0.2265 0.7897 0.7996 0.0247 Uiso 1.0 4 calc R
H5A H 0.1997 0.7948 0.9715 0.0257 Uiso 1.0 4 calc R
H5B H 0.2842 0.7843 0.9782 0.0257 Uiso 1.0 4 calc R
H6A H 0.1639 0.4567 1.1384 0.0301 Uiso 1.0 4 calc R
H6B H 0.1358 0.6203 1.0762 0.0301 Uiso 1.0 4 calc R
H7A H 0.0637 0.3724 1.0210 0.0308 Uiso 1.0 4 calc R
H7B H 0.1237 0.3257 0.9587 0.0308 Uiso 1.0 4 calc R
H8A H 0.0539 0.3030 0.7799 0.0385 Uiso 1.0 4 calc R
H8B H -0.0267 0.3523 0.7819 0.0385 Uiso 1.0 4 calc R
H9A H -0.0351 0.5366 0.6449 0.0354 Uiso 1.0 4 calc R
H9B H -0.0067 0.3711 0.6062 0.0354 Uiso 1.0 4 calc R
H10A H 0.1531 0.3902 0.7512 0.0323 Uiso 1.0 4 calc R
H10B H 0.1522 0.3367 0.6311 0.0323 Uiso 1.0 4 calc R
H11A H 0.2619 0.4345 0.6661 0.0282 Uiso 1.0 4 calc R
H11B H 0.2235 0.6076 0.6448 0.0282 Uiso 1.0 4 calc R
H12A H 0.3299 0.7363 0.7636 0.0283 Uiso 1.0 4 calc R
H12B H 0.3599 0.5571 0.7551 0.0283 Uiso 1.0 4 calc R
H14 H 0.4386 0.8563 0.8819 0.0343 Uiso 1.0 4 calc R
H15 H 0.5188 0.8654 1.0534 0.0399 Uiso 1.0 4 calc R
H16 H 0.5117 0.6641 1.1794 0.0361 Uiso 1.0 4 calc R
H17 H 0.4274 0.4575 1.1300 0.0293 Uiso 1.0 4 calc R

loop_
_atom_site_aniso_label
_atom_site_aniso_U_11
_atom_site_aniso_U_22
_atom_site_aniso_U_33
_atom_site_aniso_U_12
_atom_site_aniso_U_13
_atom_site_aniso_U_23
Mo1 0.02061(8) 0.01406(8) 0.01764(7) 0.00080(5) 0.00646(5) 0.00069(5)
S1 0.0272(2) 0.01877(18) 0.01609(17) 0.00315(14) 0.00603(15) 0.00090(14)
S2 0.0320(3) 0.0227(2) 0.0273(2) 0.00344(16) 0.00884(17) 0.00339(16)
S3 0.0269(2) 0.0245(2) 0.0230(2) 0.00006(16) 0.00122(16) 0.00493(16)
O1 0.0314(7) 0.0214(7) 0.0572(9) -0.0052(6) 0.0108(7) -0.0038(6)
O2 0.0400(8) 0.0352(7) 0.0288(7) 0.0084(6) 0.0114(6) -0.0080(6)
O3 0.0462(9) 0.0402(8) 0.0392(8) 0.0185(7) 0.0192(7) 0.0220(7)
N1 0.0224(7) 0.0173(6) 0.0150(6) 0.0006(5) 0.0053(5) -0.0006(5)
N2 0.0224(7) 0.0188(7) 0.0205(7) 0.0001(5) 0.0055(6) -0.0005(5)
C1 0.0248(8) 0.0185(8) 0.0297(9) 0.0042(7) 0.0102(7) 0.0013(7)
C2 0.0230(8) 0.0223(8) 0.0205(8) 0.0003(6) 0.0047(6) 0.0017(7)
C3 0.0278(9) 0.0247(8) 0.0258(9) 0.0023(7) 0.0153(7) 0.0033(7)
C4 0.0282(8) 0.0168(7) 0.0166(7) 0.0037(6) 0.0055(6) 0.0007(6)
C5 0.0305(9) 0.0154(8) 0.0186(7) 0.0013(6) 0.0067(7) -0.0002(6)
C6 0.0314(9) 0.0244(9) 0.0240(8) 0.0049(7) 0.0155(7) 0.0040(7)
C7 0.0273(9) 0.0228(8) 0.0299(9) 0.0040(7) 0.0128(7) 0.0067(7)
C8 0.0346(10) 0.0268(9) 0.0350(10) -0.0089(8) 0.0092(8) 0.0013(8)
C9 0.0279(9) 0.0272(9) 0.0305(9) -0.0049(7) 0.0022(7) -0.0008(7)
C10 0.0293(9) 0.0199(8) 0.0282(9) 0.0012(7) 0.0009(7) -0.0043(7)
C11 0.0284(8) 0.0262(8) 0.0153(7) 0.0023(7) 0.0045(6) -0.0021(7)
C12 0.0258(8) 0.0265(8) 0.0193(8) -0.0030(7) 0.0074(7) 0.0036(7)
C13 0.0215(8) 0.0200(8) 0.0236(8) -0.0001(6) 0.0066(7) 0.0008(6)
C14 0.0282(9) 0.0208(9) 0.0359(10) -0.0019(7) 0.0061(8) 0.0043(7)
C15 0.0283(9) 0.0229(9) 0.0443(11) -0.0041(7) 0.0014(8) -0.0041(8)
C16 0.0262(9) 0.0305(10) 0.0297(9) 0.0018(7) -0.0004(7) -0.0051(7)
C17 0.0243(8) 0.0263(9) 0.0223(8) 0.0013(7) 0.0052(7) 0.0005(7)

loop_
_atom_type_symbol
_atom_type_description
_atom_type_scat_dispersion_real
_atom_type_scat_dispersion_imag
_atom_type_scat_source
C C 0.0033 0.0016
;
International Tables for Crystallography
(1992, Vol. C, Tables 4.2.6.8 and 6.1.1.4)
;
H H 0.0000 0.0000
;
International Tables for Crystallography
(1992, Vol. C, Table 6.1.1.4)
;
N N 0.0061 0.0033
;
International Tables for Crystallography
(1992, Vol. C, Tables 4.2.6.8 and 6.1.1.4)
;
S S 0.1246 0.1234
;
International Tables for Crystallography
(1992, Vol. C, Tables 4.2.6.8 and 6.1.1.4)
;
Mo Mo -1.6832 0.6857
;
International Tables for Crystallography
(1992, Vol. C, Tables 4.2.6.8 and 6.1.1.4)
;
O O 0.0106 0.0060
;
International Tables for Crystallography
(1992, Vol. C, Tables 4.2.6.8 and 6.1.1.4)
;

loop_
_geom_angle_atom_site_label_1
_geom_angle_atom_site_label_2
_geom_angle_atom_site_label_3
_geom_angle
_geom_angle_publ_flag
S1 Mo1 N1 79.76(4) yes
S1 Mo1 N2 75.30(4) yes
S1 Mo1 C1 102.54(6) yes
S1 Mo1 C2 173.38(6) yes
S1 Mo1 C3 101.28(6) yes
N1 Mo1 N2 73.26(5) yes
N1 Mo1 C1 106.13(6) yes
N1 Mo1 C2 94.67(6) yes
N1 Mo1 C3 166.61(6) yes
N2 Mo1 C1 177.81(7) yes
N2 Mo1 C2 99.76(7) yes
N2 Mo1 C3 93.99(6) yes
C1 Mo1 C2 82.36(8) yes
C1 Mo1 C3 86.77(7) yes
C2 Mo1 C3 83.31(8) yes
Mo1 S1 C5 99.28(6) yes
Mo1 S1 C6 120.88(6) yes
C5 S1 C6 106.79(8) yes
C7 S2 C8 101.05(9) yes
C9 S3 C10 101.88(9) yes
Mo1 N1 C4 114.33(10) yes
Mo1 N1 C11 114.00(10) yes
Mo1 N1 C12 104.19(9) yes
C4 N1 C11 107.99(12) yes
C4 N1 C12 110.47(13) yes
C11 N1 C12 105.45(13) yes
Mo1 N2 C13 117.05(10) yes
Mo1 N2 C17 124.55(12) yes
C13 N2 C17 118.22(14) yes
Mo1 C1 O1 175.94(16) yes
Mo1 C2 O2 174.71(16) yes
Mo1 C3 O3 174.44(18) yes
N1 C4 C5 115.73(12) yes
S1 C5 C4 114.57(11) yes
S1 C6 C7 118.56(14) yes
S2 C7 C6 111.02(12) yes
S2 C8 C9 112.73(13) yes
S3 C9 C8 115.89(13) yes
S3 C10 C11 112.27(12) yes
N1 C11 C10 113.96(15) yes
N1 C12 C13 112.23(15) yes
N2 C13 C12 115.46(14) yes
N2 C13 C14 122.31(14) yes
C12 C13 C14 122.20(16) yes
C13 C14 C15 118.90(17) yes
C14 C15 C16 119.21(17) yes
C15 C16 C17 118.89(16) yes
N2 C17 C16 122.45(16) yes
N1 C4 H4A 108.349 no
N1 C4 H4B 108.345 no
C5 C4 H4A 108.351 no
C5 C4 H4B 108.344 no
H4A C4 H4B 107.436 no
S1 C5 H5A 108.620 no
S1 C5 H5B 108.620 no
C4 C5 H5A 108.617 no
C4 C5 H5B 108.625 no
H5A C5 H5B 107.571 no
S1 C6 H6A 107.665 no
S1 C6 H6B 107.674 no
C7 C6 H6A 107.674 no
C7 C6 H6B 107.674 no
H6A C6 H6B 107.081 no
S2 C7 H7A 109.437 no
S2 C7 H7B 109.434 no
C6 C7 H7A 109.428 no
C6 C7 H7B 109.433 no
H7A C7 H7B 108.035 no
S2 C8 H8A 109.045 no
S2 C8 H8B 109.042 no
C9 C8 H8A 109.052 no
C9 C8 H8B 109.042 no
H8A C8 H8B 107.809 no
S3 C9 H9A 108.305 no
S3 C9 H9B 108.303 no
C8 C9 H9A 108.316 no
C8 C9 H9B 108.314 no
H9A C9 H9B 107.408 no
S3 C10 H10A 109.153 no
S3 C10 H10B 109.146 no
C11 C10 H10A 109.145 no
C11 C10 H10B 109.155 no
H10A C10 H10B 107.869 no
N1 C11 H11A 108.768 no
N1 C11 H11B 108.765 no
C10 C11 H11A 108.760 no
C10 C11 H11B 108.759 no
H11A C11 H11B 107.645 no
N1 C12 H12A 109.152 no
N1 C12 H12B 109.155 no
C13 C12 H12A 109.160 no
C13 C12 H12B 109.168 no
H12A C12 H12B 107.882 no
C13 C14 H14 120.550 no
C15 C14 H14 120.546 no
C14 C15 H15 120.396 no
C16 C15 H15 120.398 no
C15 C16 H16 120.548 no
C17 C16 H16 120.561 no
N2 C17 H17 118.770 no
C16 C17 H17 118.775 no

loop_
_geom_bond_atom_site_label_1
_geom_bond_atom_site_label_2
_geom_bond_distance
_geom_bond_publ_flag
Mo1 S1 2.5935(5) yes
Mo1 N1 2.3752(13) yes
Mo1 N2 2.2689(13) yes
Mo1 C1 1.9410(17) yes
Mo1 C2 1.9390(19) yes
Mo1 C3 1.9381(17) yes
S1 C5 1.8301(16) yes
S1 C6 1.8271(19) yes
S2 C7 1.8128(17) yes
S2 C8 1.8179(19) yes
S3 C9 1.812(2) yes
S3 C10 1.8116(17) yes
O1 C1 1.172(2) yes
O2 C2 1.165(3) yes
O3 C3 1.164(3) yes
N1 C4 1.491(3) yes
N1 C11 1.4999(19) yes
N1 C12 1.492(3) yes
N2 C13 1.346(3) yes
N2 C17 1.3500(19) yes
C4 C5 1.518(3) yes
C6 C7 1.525(3) yes
C8 C9 1.525(3) yes
C10 C11 1.525(3) yes
C12 C13 1.500(2) yes
C13 C14 1.388(3) yes
C14 C15 1.382(3) yes
C15 C16 1.384(3) yes
C16 C17 1.382(3) yes
C4 H4A 0.990 no
C4 H4B 0.990 no
C5 H5A 0.990 no
C5 H5B 0.990 no
C6 H6A 0.990 no
C6 H6B 0.990 no
C7 H7A 0.990 no
C7 H7B 0.990 no
C8 H8A 0.990 no
C8 H8B 0.990 no
C9 H9A 0.990 no
C9 H9B 0.990 no
C10 H10A 0.990 no
C10 H10B 0.990 no
C11 H11A 0.990 no
C11 H11B 0.990 no
C12 H12A 0.990 no
C12 H12B 0.990 no
C14 H14 0.950 no
C15 H15 0.950 no
C16 H16 0.950 no
C17 H17 0.950 no

loop_
_geom_contact_atom_site_label_1
_geom_contact_atom_site_label_2
_geom_contact_distance
_geom_contact_publ_flag
_geom_contact_site_symmetry_2
S1 C17 3.4446(18) no .
S2 S3 3.3390(7) no .
S2 C4 3.5228(19) no .
S3 C4 3.4153(15) no .
O1 C2 3.399(3) no .
O1 C3 3.547(2) no .
O2 C1 3.387(3) no .
O2 C3 3.419(3) no .
O3 C1 3.586(2) no .
O3 C2 3.404(3) no .
N2 C4 3.458(2) no .
N2 C5 3.181(3) no .
N2 C15 2.776(3) no .
C1 C7 3.470(3) no .
C1 C10 3.295(3) no .
C2 C11 3.445(3) no .
C2 C12 3.478(3) no .
C3 C17 3.331(3) no .
C4 C10 2.980(3) no .
C4 C13 3.116(3) no .
C5 C12 3.211(3) no .
C5 C13 3.156(3) no .
C8 C10 3.140(3) no .
C13 C16 2.728(3) no .
C14 C17 2.726(3) no .
S1 O2 3.5717(13) no 4_555
S2 C8 3.5376(19) no 2_556
O1 C4 3.413(2) no 1_545
O1 C5 3.342(2) no 1_545
O1 C9 3.574(3) no 2_546
O2 S1 3.5717(13) no 4_554
O2 O3 3.417(2) no 4_554
O2 C3 3.465(3) no 4_554
O2 C14 3.573(3) no 1_545
O2 C15 3.365(2) no 3_667
O2 C16 3.469(3) no 3_667
O2 C17 3.436(3) no 4_554
O3 O2 3.417(2) no 4_555
O3 C11 3.443(3) no 4_555
O3 C12 3.423(3) no 4_555
O3 C15 3.489(3) no 1_545
N2 C16 3.450(3) no 3_667
C2 C15 3.371(3) no 3_667
C2 C16 3.499(3) no 3_667
C3 O2 3.465(3) no 4_555
C4 O1 3.413(2) no 1_565
C5 O1 3.342(2) no 1_565
C8 S2 3.5376(19) no 2_546
C9 O1 3.574(3) no 2_556
C11 O3 3.443(3) no 4_554
C12 O3 3.423(3) no 4_554
C14 O2 3.573(3) no 1_565
C15 O2 3.365(2) no 3_667
C15 O3 3.489(3) no 1_565
C15 C2 3.371(3) no 3_667
C16 O2 3.469(3) no 3_667
C16 N2 3.450(3) no 3_667
C16 C2 3.499(3) no 3_667
C17 O2 3.436(3) no 4_555
Mo1 H4A 3.5976 no .
Mo1 H7B 3.4362 no .
Mo1 H10A 3.1120 no .
Mo1 H11A 3.3394 no .
Mo1 H12B 3.2953 no .
Mo1 H17 3.2639 no .
S1 H4A 3.0770 no .
S1 H7B 2.9278 no .
S1 H17 3.4495 no .
S2 H4A 2.6613 no .
S2 H5A 3.4202 no .
S2 H6A 3.5778 no .
S2 H6B 2.7331 no .
S2 H9A 3.0165 no .
S2 H10A 3.0231 no .
S3 H4A 2.6405 no .
S3 H4B 3.5667 no .
S3 H8A 3.0760 no .
S3 H11A 3.5229 no .
S3 H11B 2.6736 no .
O1 H7B 2.6953 no .
O1 H8A 2.9074 no .
O1 H10A 2.8545 no .
O1 H10B 3.5188 no .
O2 H11A 3.3263 no .
O3 H17 3.1844 no .
N1 H5A 3.3650 no .
N1 H5B 2.8475 no .
N1 H10A 2.5286 no .
N1 H10B 3.2716 no .
N2 H5B 2.8453 no .
N2 H12A 3.1993 no .
N2 H12B 2.8112 no .
N2 H14 3.2452 no .
N2 H16 3.2458 no .
C1 H7B 2.5396 no .
C1 H8A 3.2499 no .
C1 H10A 2.5091 no .
C1 H10B 3.4200 no .
C2 H11A 2.9306 no .
C2 H12B 3.0849 no .
C3 H17 2.8487 no .
C4 H10A 2.8722 no .
C4 H11A 3.2751 no .
C4 H11B 2.5783 no .
C4 H12A 2.5295 no .
C4 H12B 3.2810 no .
C5 H6B 2.8955 no .
C5 H12A 3.3916 no .
C6 H4A 3.5456 no .
C6 H5A 2.8606 no .
C7 H4A 3.4664 no .
C7 H8A 2.7375 no .
C7 H8B 3.1334 no .
C7 H10A 3.4234 no .
C8 H4A 3.5165 no .
C8 H7A 3.1077 no .
C8 H7B 2.7666 no .
C8 H10A 2.6308 no .
C8 H10B 3.4948 no .
C9 H10A 2.8148 no .
C9 H10B 3.0650 no .
C10 H4A 2.4912 no .
C10 H4B 3.4496 no .
C10 H8A 2.8045 no .
C10 H9B 3.0601 no .
C11 H4A 2.4682 no .
C11 H4B 2.6973 no .
C11 H12A 2.6613 no .
C11 H12B 2.4410 no .
C12 H4A 3.2669 no .
C12 H4B 2.5050 no .
C12 H5B 3.0249 no .
C12 H11A 2.5215 no .
C12 H11B 2.5573 no .
C12 H14 2.7081 no .
C13 H4B 3.2756 no .
C13 H5B 2.6339 no .
C13 H15 3.2490 no .
C13 H17 3.1695 no .
C14 H5B 3.1226 no .
C14 H12A 2.6126 no .
C14 H12B 2.9948 no .
C14 H16 3.2489 no .
C15 H17 3.2355 no .
C16 H14 3.2491 no .
C17 H5B 3.4273 no .
C17 H15 3.2450 no .
H4A H5A 2.2795 no .
H4A H5B 2.8411 no .
H4A H7B 3.5308 no .
H4A H10A 2.3217 no .
H4A H10B 3.4797 no .
H4A H11A 3.4173 no .
H4A H11B 2.6516 no .
H4A H12A 3.3510 no .
H4B H5A 2.3887 no .
H4B H5B 2.2818 no .
H4B H10A 3.5778 no .
H4B H11A 3.5480 no .
H4B H11B 2.4824 no .
H4B H12A 2.1861 no .
H4B H12B 3.3549 no .
H5A H6B 2.4925 no .
H5B H12A 3.1207 no .
H5B H14 3.5263 no .
H6A H7A 2.2283 no .
H6A H7B 2.4888 no .
H6B H7A 2.4701 no .
H6B H7B 2.8423 no .
H7A H8A 3.1083 no .
H7A H8B 3.1253 no .
H7B H8A 2.3536 no .
H7B H8B 3.1890 no .
H7B H10A 2.9089 no .
H8A H9A 2.8530 no .
H8A H9B 2.3088 no .
H8A H10A 2.1450 no .
H8A H10B 3.0122 no .
H8B H9A 2.3021 no .
H8B H9B 2.3866 no .
H8B H10A 3.5701 no .
H9B H10A 3.1534 no .
H9B H10B 2.9850 no .
H10A H11A 2.6064 no .
H10A H11B 2.7985 no .
H10B H11A 2.1845 no .
H10B H11B 2.6025 no .
H11A H12A 2.9408 no .
H11A H12B 2.1814 no .
H11B H12A 2.4544 no .
H11B H12B 2.6658 no .
H12A H14 2.4527 no .
H12B H14 3.1285 no .
H14 H15 2.3456 no .
H15 H16 2.3476 no .
H16 H17 2.3222 no .
S1 H11B 3.2294 no 4_565
S1 H12A 3.4066 no 4_565
S2 H7A 2.9968 no 3_567
S2 H8A 3.2735 no 2_556
S2 H8B 3.1934 no 2_556
S2 H9B 2.8780 no 2_556
S3 H5A 3.5542 no 4_564
S3 H6B 2.9023 no 4_564
S3 H8B 2.9273 no 2_556
S3 H9A 3.5002 no 3_566
S3 H9B 3.0300 no 3_566
O1 H4A 3.5891 no 1_545
O1 H4B 2.7947 no 1_545
O1 H5A 2.7781 no 1_545
O1 H5B 3.3544 no 1_545
O1 H6A 2.7924 no 4_554
O1 H8B 3.5149 no 2_546
O1 H9A 2.6946 no 2_546
O2 H12A 3.2498 no 1_545
O2 H14 2.7749 no 1_545
O2 H15 2.6946 no 3_667
O2 H16 2.9146 no 3_667
O2 H17 2.6248 no 4_554
O3 H5B 3.2236 no 1_545
O3 H11A 2.5867 no 4_555
O3 H11B 3.5452 no 4_555
O3 H12B 2.4796 no 4_555
O3 H14 3.4996 no 3_667
O3 H15 3.4439 no 1_545
O3 H15 3.1135 no 3_667
O3 H16 3.1984 no 2_647
N2 H16 3.5611 no 3_667
C1 H4B 3.4578 no 1_545
C1 H5A 3.4619 no 1_545
C1 H6A 3.2853 no 4_554
C2 H14 3.4642 no 1_545
C2 H15 2.8082 no 3_667
C2 H16 3.0709 no 3_667
C3 H5B 3.5178 no 1_545
C3 H11A 2.7604 no 4_555
C3 H12B 3.4159 no 4_555
C3 H15 3.1378 no 3_667
C5 H11B 2.8542 no 4_565
C6 H4B 3.3583 no 4_565
C6 H10B 3.0021 no 4_555
C6 H11B 3.4370 no 4_565
C7 H7A 3.5604 no 3_567
C7 H10B 2.8166 no 4_555
C8 H9A 3.1339 no 2_546
C9 H7A 3.5864 no 4_554
C9 H8A 3.2228 no 2_556
C9 H8B 3.3148 no 2_556
C10 H6A 3.2532 no 4_554
C10 H7A 3.4284 no 4_554
C10 H7B 3.4736 no 4_554
C11 H5A 3.1769 no 4_564
C11 H5B 3.5923 no 4_564
C13 H16 3.5556 no 3_667
C14 H15 3.0812 no 3_677
C14 H17 3.4769 no 3_667
C15 H14 3.3930 no 3_677
C15 H15 3.1314 no 3_677
C16 H12B 3.5967 no 3_667
H4A O1 3.5891 no 1_565
H4A H6B 3.4875 no 4_564
H4A H8B 3.1529 no 2_556
H4B O1 2.7947 no 1_565
H4B C1 3.4578 no 1_565
H4B C6 3.3583 no 4_564
H4B H6A 2.9759 no 4_564
H4B H6B 3.0456 no 4_564
H5A S3 3.5542 no 4_565
H5A O1 2.7781 no 1_565
H5A C1 3.4619 no 1_565
H5A C11 3.1769 no 4_565
H5A H11A 3.3411 no 4_565
H5A H11B 2.3030 no 4_565
H5B O1 3.3544 no 1_565
H5B O3 3.2236 no 1_565
H5B C3 3.5178 no 1_565
H5B C11 3.5923 no 4_565
H5B H11A 3.4535 no 4_565
H5B H11B 2.8244 no 4_565
H5B H12A 3.5511 no 4_565
H6A O1 2.7924 no 4_555
H6A C1 3.2853 no 4_555
H6A C10 3.2532 no 4_555
H6A H4B 2.9759 no 4_565
H6A H8B 3.4309 no 3_567
H6A H10A 3.2397 no 4_555
H6A H10B 2.4331 no 4_555
H6B S3 2.9023 no 4_565
H6B H4A 3.4875 no 4_565
H6B H4B 3.0456 no 4_565
H6B H8B 3.1054 no 3_567
H6B H9B 3.5990 no 2_556
H6B H11B 2.8089 no 4_565
H7A S2 2.9968 no 3_567
H7A C7 3.5604 no 3_567
H7A C9 3.5864 no 4_555
H7A C10 3.4284 no 4_555
H7A H7A 3.1626 no 3_567
H7A H9A 3.4551 no 2_546
H7A H9B 2.7925 no 4_555
H7A H10B 2.5754 no 4_555
H7B C10 3.4736 no 4_555
H7B H9A 3.0325 no 2_546
H7B H10B 2.5279 no 4_555
H8A S2 3.2735 no 2_546
H8A C9 3.2228 no 2_546
H8A H9A 2.4650 no 2_546
H8B S2 3.1934 no 2_546
H8B S3 2.9273 no 2_546
H8B O1 3.5149 no 2_556
H8B C9 3.3148 no 2_546
H8B H4A 3.1529 no 2_546
H8B H6A 3.4309 no 3_567
H8B H6B 3.1054 no 3_567
H8B H9A 2.9178 no 2_546
H9A S3 3.5002 no 3_566
H9A O1 2.6946 no 2_556
H9A C8 3.1339 no 2_556
H9A H7A 3.4551 no 2_556
H9A H7B 3.0325 no 2_556
H9A H8A 2.4650 no 2_556
H9A H8B 2.9178 no 2_556
H9A H9B 3.5950 no 3_566
H9B S2 2.8780 no 2_546
H9B S3 3.0300 no 3_566
H9B H6B 3.5990 no 2_546
H9B H7A 2.7925 no 4_554
H9B H9A 3.5950 no 3_566
H9B H9B 3.5214 no 3_566
H10A H6A 3.2397 no 4_554
H10B C6 3.0021 no 4_554
H10B C7 2.8166 no 4_554
H10B H6A 2.4331 no 4_554
H10B H7A 2.5754 no 4_554
H10B H7B 2.5279 no 4_554
H11A O3 2.5867 no 4_554
H11A C3 2.7604 no 4_554
H11A H5A 3.3411 no 4_564
H11A H5B 3.4535 no 4_564
H11B S1 3.2294 no 4_564
H11B O3 3.5452 no 4_554
H11B C5 2.8542 no 4_564
H11B C6 3.4370 no 4_564
H11B H5A 2.3030 no 4_564
H11B H5B 2.8244 no 4_564
H11B H6B 2.8089 no 4_564
H12A S1 3.4066 no 4_564
H12A O2 3.2498 no 1_565
H12A H5B 3.5511 no 4_564
H12B O3 2.4796 no 4_554
H12B C3 3.4159 no 4_554
H12B C16 3.5967 no 3_667
H12B H16 3.0043 no 3_667
H14 O2 2.7749 no 1_565
H14 O3 3.4996 no 3_667
H14 C2 3.4642 no 1_565
H14 C15 3.3930 no 3_677
H14 H15 2.5092 no 3_677
H14 H16 3.2538 no 4_564
H14 H17 3.5402 no 4_564
H15 O2 2.6946 no 3_667
H15 O3 3.4439 no 1_565
H15 O3 3.1135 no 3_667
H15 C2 2.8082 no 3_667
H15 C3 3.1378 no 3_667
H15 C14 3.0812 no 3_677
H15 C15 3.1314 no 3_677
H15 H14 2.5092 no 3_677
H15 H15 2.6166 no 3_677
H16 O2 2.9146 no 3_667
H16 O3 3.1984 no 2_657
H16 N2 3.5611 no 3_667
H16 C2 3.0709 no 3_667
H16 C13 3.5556 no 3_667
H16 H12B 3.0043 no 3_667
H16 H14 3.2538 no 4_565
H16 H17 3.4323 no 2_657
H17 O2 2.6248 no 4_555
H17 C14 3.4769 no 3_667
H17 H14 3.5402 no 4_565
H17 H16 3.4323 no 2_647

loop_
_geom_torsion_atom_site_label_1
_geom_torsion_atom_site_label_2
_geom_torsion_atom_site_label_3
_geom_torsion_atom_site_label_4
_geom_torsion
_geom_torsion_publ_flag
S1 Mo1 N1 C4 -11.82(6) no
S1 Mo1 N1 C11 -136.73(8) no
S1 Mo1 N1 C12 108.86(6) no
N1 Mo1 S1 C5 -9.90(4) no
N1 Mo1 S1 C6 106.13(4) no
S1 Mo1 N2 C13 -98.60(9) no
S1 Mo1 N2 C17 76.40(10) no
N2 Mo1 S1 C5 65.31(4) no
N2 Mo1 S1 C6 -178.66(4) no
C1 Mo1 S1 C5 -114.32(6) no
C1 Mo1 S1 C6 1.71(6) no
C3 Mo1 S1 C5 156.51(6) no
C3 Mo1 S1 C6 -87.46(6) no
N1 Mo1 N2 C13 -15.08(9) no
N1 Mo1 N2 C17 159.91(12) no
N2 Mo1 N1 C4 -89.41(8) no
N2 Mo1 N1 C11 145.69(10) no
N2 Mo1 N1 C12 31.27(7) no
C1 Mo1 N1 C4 88.41(9) no
C1 Mo1 N1 C11 -36.50(11) no
C1 Mo1 N1 C12 -150.92(8) no
C2 Mo1 N1 C4 171.79(8) no
C2 Mo1 N1 C11 46.88(9) no
C2 Mo1 N1 C12 -67.54(8) no
C2 Mo1 N2 C13 76.89(10) no
C2 Mo1 N2 C17 -108.11(11) no
C3 Mo1 N2 C13 160.78(11) no
C3 Mo1 N2 C17 -24.23(12) no
Mo1 S1 C5 C4 32.37(11) no
Mo1 S1 C6 C7 -26.95(13) no
C5 S1 C6 C7 85.19(12) no
C6 S1 C5 C4 -93.97(12) no
C7 S2 C8 C9 -155.91(12) no
C8 S2 C7 C6 159.49(12) no
C9 S3 C10 C11 -164.97(11) no
C10 S3 C9 C8 47.42(14) no
Mo1 N1 C4 C5 36.91(15) no
Mo1 N1 C11 C10 64.06(14) no
Mo1 N1 C12 C13 -45.61(13) no
C4 N1 C11 C10 -64.16(16) no
C11 N1 C4 C5 164.94(12) no
C4 N1 C12 C13 77.62(14) no
C12 N1 C4 C5 -80.22(15) no
C11 N1 C12 C13 -165.95(12) no
C12 N1 C11 C10 177.73(12) no
Mo1 N2 C13 C12 -5.71(19) no
Mo1 N2 C13 C14 176.39(11) no
Mo1 N2 C17 C16 -176.23(10) no
C13 N2 C17 C16 -1.3(3) no
C17 N2 C13 C12 178.97(14) no
C17 N2 C13 C14 1.1(3) no
N1 C4 C5 S1 -48.56(18) no
S1 C6 C7 S2 -81.57(15) no
S2 C8 C9 S3 51.12(19) no
S3 C10 C11 N1 100.85(13) no
N1 C12 C13 N2 36.9(2) no
N1 C12 C13 C14 -145.24(14) no
N2 C13 C14 C15 0.1(3) no
C12 C13 C14 C15 -177.68(15) no
C13 C14 C15 C16 -1.0(3) no
C14 C15 C16 C17 0.8(3) no
C15 C16 C17 N2 0.3(3) no
